data_7056629
loop_
_publ_author_name
'do Nascimento Neto, Jos\'e Ant\^onio'
'da Silva, Cameron Capeletti'
'Ribeiro, Leandro'
'Vasconcelos, G\'essica Adriana'
'Gontijo Vaz, Boniek'
'Ferreira, Vinicius Sousa'
'Queiroz J\'unior, Luiz Keng'
'Maia, Lauro J. Q.'
'Sarotti, Ariel Marcelo'
'Martins, Felipe Terra'

_publ_section_title
;
 Probing the Competition between Acetate and 2,2&#x2019;-Bipyridine
 Ligands to Bind to d-Block 12 Group Metals: Molecular and Structural
 Diversity towards High-Efficiency Luminescent Materials
;
_journal_name_full 'New J. Chem.'
_journal_paper_doi 10.1039/C7NJ02393F
_journal_year 2017
_chemical_formula_moiety 'C14 H16 Cd N2 O5, 2(H2 O)'
_chemical_formula_sum 'C14 H20 Cd N2 O7'
_chemical_formula_weight 440.73
_space_group_IT_number 15
_symmetry_cell_setting monoclinic
_symmetry_Int_Tables_number 15
_symmetry_space_group_name_Hall '-C 2yc'
_symmetry_space_group_name_H-M 'C 1 2/c 1'
_atom_sites_solution_hydrogens geom
_atom_sites_solution_primary direct
_atom_sites_solution_secondary difmap
_audit_update_record
;
2016-12-13 deposited with the CCDC.
2017-09-26 downloaded from the CCDC.
;
_cell_angle_alpha 90
_cell_angle_beta 97.293(3)
_cell_angle_gamma 90
_cell_formula_units_Z 8
_cell_length_a 11.4204(12)
_cell_length_b 21.689(3)
_cell_length_c 15.3958(17)
_cell_measurement_reflns_used 3493
_cell_measurement_temperature 296(2)
_cell_measurement_theta_max 21.28
_cell_measurement_theta_min 2.55
_cell_volume 3782.6(8)
_computing_structure_refinement 'SHELXL-97 (Sheldrick, 2008)'
_diffrn_ambient_temperature 296(2)
_diffrn_measured_fraction_theta_full 0.993
_diffrn_measured_fraction_theta_max 0.987
_diffrn_measurement_device_type 'Bruker APEX-II CCD'
_diffrn_measurement_method '\f and \w scans'
_diffrn_radiation_monochromator graphite
_diffrn_radiation_type MoK\a
_diffrn_radiation_wavelength 0.71073
_diffrn_reflns_av_R_equivalents 0.0422
_diffrn_reflns_av_unetI/netI 0.0506
_diffrn_reflns_limit_h_max 13
_diffrn_reflns_limit_h_min -13
_diffrn_reflns_limit_k_max 26
_diffrn_reflns_limit_k_min -25
_diffrn_reflns_limit_l_max 17
_diffrn_reflns_limit_l_min -18
_diffrn_reflns_number 9433
_diffrn_reflns_theta_full 25
_diffrn_reflns_theta_max 25.53
_diffrn_reflns_theta_min 2.03
_exptl_absorpt_coefficient_mu 1.189
_exptl_absorpt_correction_T_max 0.745
_exptl_absorpt_correction_T_min 0.625
_exptl_absorpt_correction_type multi-scan
_exptl_absorpt_process_details
;
Sheldrick, G. M.: SADABS --- Bruker AXS area detector scaling and absorption, vers
        2008/1, University of G\"ottingen, Germany 2008
;
_exptl_crystal_density_diffrn 1.548
_exptl_crystal_density_method 'not measured'
_exptl_crystal_description pyramidal
_exptl_crystal_F_000 1776.0
_exptl_crystal_size_max 0.25
_exptl_crystal_size_mid 0.18
_exptl_crystal_size_min 0.1
_refine_diff_density_max 2.493
_refine_diff_density_min -0.771
_refine_diff_density_rms 0.131
_refine_ls_extinction_method none
_refine_ls_goodness_of_fit_ref 1.042
_refine_ls_hydrogen_treatment constr
_refine_ls_matrix_type full
_refine_ls_number_parameters 217
_refine_ls_number_reflns 3493
_refine_ls_number_restraints 0
_refine_ls_restrained_S_all 1.042
_refine_ls_R_factor_all 0.089
_refine_ls_R_factor_gt 0.0619
_refine_ls_shift/su_max 0.001
_refine_ls_shift/su_mean 0
_refine_ls_structure_factor_coef Fsqd
_refine_ls_weighting_details 'calc w=1/[\s^2^(Fo^2^)+(0.1105P)^2^+5.6314P] where P=(Fo^2^+2Fc^2^)/3'
_refine_ls_weighting_scheme calc
_refine_ls_wR_factor_gt 0.1704
_refine_ls_wR_factor_ref 0.1877
_reflns_number_gt 2424
_reflns_number_total 3493
_reflns_threshold_expression >2\s(I)
_cod_data_source_file c7nj02393f2.cif
_cod_data_source_block global
_cod_original_sg_symbol_H-M 'C 2/c'
_cod_database_code 7056629

loop_
_symmetry_equiv_pos_as_xyz
'x, y, z'
'-x, y, -z+1/2'
'x+1/2, y+1/2, z'
'-x+1/2, y+1/2, -z+1/2'
'-x, -y, -z'
'x, -y, z-1/2'
'-x+1/2, -y+1/2, -z'
'x+1/2, -y+1/2, z-1/2'

loop_
_atom_site_label
_atom_site_type_symbol
_atom_site_fract_x
_atom_site_fract_y
_atom_site_fract_z
_atom_site_U_iso_or_equiv
_atom_site_adp_type
_atom_site_occupancy
_atom_site_symmetry_multiplicity
_atom_site_calc_flag
_atom_site_refinement_flags
O4 O 0.8419(5) 0.4032(3) 0.2439(3) 0.0614(13) Uani 1 1 d .
N2 N 0.6147(6) 0.4351(3) 0.1064(4) 0.0644(18) Uani 1 1 d .
O3 O 0.8279(6) 0.3304(3) 0.1458(4) 0.0780(17) Uani 1 1 d .
N1 N 0.7545(6) 0.5319(3) 0.0874(4) 0.0600(16) Uani 1 1 d .
O2 O 0.8711(6) 0.4611(3) -0.0567(4) 0.0816(18) Uani 1 1 d .
C6 C 0.5671(6) 0.4907(5) 0.1124(5) 0.066(2) Uani 1 1 d .
C11 C 0.8226(9) 0.4148(5) -0.0940(6) 0.078(3) Uani 1 1 d .
C1 C 0.8230(8) 0.5787(4) 0.0715(6) 0.071(2) Uani 1 1 d .
H1 H 0.9007 0.5701 0.0632 0.086 Uiso 1 1 calc R
O1W O 1.0098(5) 0.4484(4) 0.1199(5) 0.131(4) Uani 1 1 d .
H11W H 1.0753 0.4668 0.1177 0.196 Uiso 1 1 d R
H21W H 1.0126 0.4312 0.1692 0.196 Uiso 1 1 d R
O1 O 0.7686(9) 0.3780(4) -0.0501(4) 0.121(3) Uani 1 1 d .
C13 C 0.8385(6) 0.3476(4) 0.2244(6) 0.063(2) Uani 1 1 d .
C10 C 0.5506(8) 0.3845(5) 0.1185(6) 0.089(3) Uani 1 1 d .
H10 H 0.5853 0.346 0.1137 0.106 Uiso 1 1 calc R
C5 C 0.6413(7) 0.5447(4) 0.0976(5) 0.062(2) Uani 1 1 d .
O2W O 0.6074(7) 0.2835(4) 0.9140(7) 0.141(4) Uani 1 1 d .
H12W H 0.6357 0.2496 0.8982 0.211 Uiso 1 1 d R
H22W H 0.6641 0.3089 0.924 0.211 Uiso 1 1 d R
C4 C 0.5995(10) 0.6043(5) 0.0905(6) 0.084(3) Uani 1 1 d .
H4 H 0.5205 0.612 0.0955 0.101 Uiso 1 1 calc R
C7 C 0.4486(8) 0.4957(6) 0.1307(6) 0.094(4) Uani 1 1 d .
H7 H 0.4137 0.5342 0.134 0.113 Uiso 1 1 calc R
C3 C 0.6699(12) 0.6512(5) 0.0766(7) 0.097(3) Uani 1 1 d .
H3 H 0.6417 0.6914 0.0737 0.117 Uiso 1 1 calc R
C9 C 0.4373(10) 0.3867(7) 0.1374(7) 0.109(4) Uani 1 1 d .
H9 H 0.3953 0.3509 0.1459 0.131 Uiso 1 1 calc R
C2 C 0.7872(12) 0.6382(5) 0.0666(7) 0.100(4) Uani 1 1 d .
H2 H 0.8393 0.6696 0.0568 0.12 Uiso 1 1 calc R
C8 C 0.3877(9) 0.4442(8) 0.1433(7) 0.116(5) Uani 1 1 d .
H8 H 0.3105 0.4474 0.1562 0.139 Uiso 1 1 calc R
C14 C 0.8459(9) 0.3004(5) 0.2980(7) 0.101(4) Uani 1 1 d .
H14A H 0.8427 0.2596 0.2736 0.151 Uiso 1 1 calc R
H14B H 0.7809 0.3061 0.3311 0.151 Uiso 1 1 calc R
H14C H 0.9189 0.3056 0.3358 0.151 Uiso 1 1 calc R
C12 C 0.8267(12) 0.4067(7) -0.1888(7) 0.122(4) Uani 1 1 d .
H12A H 0.7861 0.3695 -0.2083 0.184 Uiso 1 1 calc R
H12B H 0.9074 0.4042 -0.1999 0.184 Uiso 1 1 calc R
H12C H 0.7892 0.4412 -0.22 0.184 Uiso 1 1 calc R
O3W O 1.0349(11) 0.7283(6) 0.0564(11) 0.253(8) Uani 1 1 d .
H13W H 1.1047 0.7142 0.066 0.379 Uiso 1 1 d R
H23W H 1.0237 0.7408 0.0037 0.379 Uiso 1 1 d R
Cd1 Cd 0.81499(4) 0.42903(2) 0.08585(3) 0.0527(2) Uani 1 1 d .

loop_
_atom_site_aniso_label
_atom_site_aniso_U_11
_atom_site_aniso_U_22
_atom_site_aniso_U_33
_atom_site_aniso_U_23
_atom_site_aniso_U_13
_atom_site_aniso_U_12
O4 0.051(3) 0.076(4) 0.056(3) -0.002(3) 0.002(2) 0.002(3)
N2 0.043(3) 0.093(5) 0.056(4) 0.013(3) 0.002(3) -0.006(4)
O3 0.093(4) 0.071(4) 0.068(4) -0.005(3) 0.000(3) 0.007(3)
N1 0.061(4) 0.069(4) 0.049(4) -0.002(3) 0.004(3) 0.002(4)
O2 0.075(4) 0.113(5) 0.060(4) 0.002(3) 0.021(3) -0.018(4)
C6 0.044(4) 0.111(7) 0.041(4) 0.007(4) -0.003(3) 0.011(5)
C11 0.085(6) 0.101(7) 0.046(5) -0.005(5) -0.001(4) 0.016(6)
C1 0.065(6) 0.068(6) 0.080(6) 0.001(4) 0.002(5) -0.002(4)
O1W 0.050(4) 0.209(9) 0.124(6) 0.102(6) -0.026(4) -0.035(5)
O1 0.207(9) 0.100(5) 0.061(4) -0.006(4) 0.033(5) -0.060(6)
C13 0.039(4) 0.083(6) 0.066(5) 0.019(4) 0.000(3) 0.004(4)
C10 0.062(6) 0.115(8) 0.084(7) 0.026(6) -0.008(5) -0.011(6)
C5 0.050(4) 0.094(6) 0.041(4) -0.008(4) -0.005(3) 0.022(4)
O2W 0.094(5) 0.096(5) 0.223(10) -0.059(6) -0.015(6) 0.016(5)
C4 0.084(7) 0.088(7) 0.079(6) -0.003(5) 0.003(5) 0.026(6)
C7 0.052(5) 0.164(11) 0.071(6) 0.026(6) 0.023(4) 0.019(6)
C3 0.123(10) 0.076(7) 0.090(7) -0.009(5) -0.002(7) 0.030(7)
C9 0.065(7) 0.168(13) 0.089(7) 0.047(8) -0.012(5) -0.042(8)
C2 0.142(11) 0.065(6) 0.088(7) 0.001(5) -0.007(7) -0.030(7)
C8 0.046(5) 0.228(16) 0.076(7) 0.037(9) 0.012(5) -0.014(8)
C14 0.073(6) 0.106(8) 0.124(9) 0.052(7) 0.017(6) 0.005(6)
C12 0.122(10) 0.188(13) 0.058(6) -0.004(7) 0.015(6) -0.014(9)
O3W 0.173(12) 0.173(12) 0.43(2) 0.038(15) 0.117(14) 0.000(10)
Cd1 0.0458(3) 0.0652(4) 0.0459(3) 0.0022(2) 0.0013(2) 0.0006(3)

loop_
_atom_type_symbol
_atom_type_description
_atom_type_scat_dispersion_real
_atom_type_scat_dispersion_imag
_atom_type_scat_source
C C 0.0033 0.0016 'International Tables Vol C Tables 4.2.6.8 and 6.1.1.4'
H H 0 0 'International Tables Vol C Tables 4.2.6.8 and 6.1.1.4'
N N 0.0061 0.0033 'International Tables Vol C Tables 4.2.6.8 and 6.1.1.4'
O O 0.0106 0.006 'International Tables Vol C Tables 4.2.6.8 and 6.1.1.4'
Cd Cd -0.8075 1.2024 'International Tables Vol C Tables 4.2.6.8 and 6.1.1.4'

loop_
_geom_angle_atom_site_label_1
_geom_angle_atom_site_label_2
_geom_angle_atom_site_label_3
_geom_angle
C13 O4 Cd1 89.2(5)
C6 N2 C10 119.7(8)
C6 N2 Cd1 118.2(5)
C10 N2 Cd1 121.9(7)
C13 O3 Cd1 95.9(5)
C1 N1 C5 117.4(8)
C1 N1 Cd1 123.2(6)
C5 N1 Cd1 119.1(6)
C11 O2 Cd1 91.8(6)
N2 C6 C7 119.4(10)
N2 C6 C5 117.4(7)
C7 C6 C5 123.3(10)
O2 C11 O1 118.8(8)
O2 C11 C12 118.8(10)
O1 C11 C12 122.4(10)
N1 C1 C2 124.1(10)
N1 C1 H1 118
C2 C1 H1 118
Cd1 O1W H11W 157
Cd1 O1W H21W 92.9
H11W O1W H21W 108.1
C11 O1 Cd1 96.2(6)
O4 C13 O3 121.1(7)
O4 C13 C14 118.4(9)
O3 C13 C14 120.5(9)
O4 C13 Cd1 64.0(4)
O3 C13 Cd1 57.1(4)
C14 C13 Cd1 176.7(7)
N2 C10 C9 123.3(12)
N2 C10 H10 118.4
C9 C10 H10 118.4
N1 C5 C4 120.8(9)
N1 C5 C6 115.4(7)
C4 C5 C6 123.8(8)
H12W O2W H22W 107.7
C3 C4 C5 121.3(10)
C3 C4 H4 119.3
C5 C4 H4 119.3
C8 C7 C6 119.3(11)
C8 C7 H7 120.4
C6 C7 H7 120.4
C4 C3 C2 118.2(10)
C4 C3 H3 120.9
C2 C3 H3 120.9
C10 C9 C8 117.1(11)
C10 C9 H9 121.4
C8 C9 H9 121.4
C1 C2 C3 118.2(11)
C1 C2 H2 120.9
C3 C2 H2 120.9
C7 C8 C9 121.2(10)
C7 C8 H8 119.4
C9 C8 H8 119.4
C13 C14 H14A 109.5
C13 C14 H14B 109.5
H14A C14 H14B 109.5
C13 C14 H14C 109.5
H14A C14 H14C 109.5
H14B C14 H14C 109.5
C11 C12 H12A 109.5
C11 C12 H12B 109.5
H12A C12 H12B 109.5
C11 C12 H12C 109.5
H12A C12 H12C 109.5
H12B C12 H12C 109.5
H13W O3W H23W 107.7
O1W Cd1 O3 93.9(2)
O1W Cd1 N1 96.0(3)
O3 Cd1 N1 151.3(2)
O1W Cd1 N2 154.7(3)
O3 Cd1 N2 90.7(2)
N1 Cd1 N2 69.6(2)
O1W Cd1 O1 113.3(3)
O3 Cd1 O1 85.2(2)
N1 Cd1 O1 115.0(3)
N2 Cd1 O1 91.9(3)
O1W Cd1 O2 78.1(2)
O3 Cd1 O2 127.0(2)
N1 Cd1 O2 81.4(2)
N2 Cd1 O2 118.1(2)
O1 Cd1 O2 53.0(2)
O1W Cd1 O4 79.5(2)
O3 Cd1 O4 53.7(2)
N1 Cd1 O4 101.9(2)
N2 Cd1 O4 83.2(2)
O1 Cd1 O4 138.4(2)
O2 Cd1 O4 157.7(2)
O1W Cd1 C13 86.7(2)
O3 Cd1 C13 27.0(2)
N1 Cd1 C13 127.1(3)
N2 Cd1 C13 86.1(2)
O1 Cd1 C13 111.9(3)
O2 Cd1 C13 149.3(3)
O4 Cd1 C13 26.8(2)

loop_
_geom_bond_atom_site_label_1
_geom_bond_atom_site_label_2
_geom_bond_distance
O4 C13 1.242(10)
O4 Cd1 2.479(5)
N2 C6 1.331(11)
N2 C10 1.346(11)
N2 Cd1 2.352(7)
O3 C13 1.257(10)
O3 Cd1 2.327(6)
N1 C1 1.323(10)
N1 C5 1.351(10)
N1 Cd1 2.336(7)
O2 C11 1.251(11)
O2 Cd1 2.464(6)
C6 C7 1.421(11)
C6 C5 1.480(12)
C11 O1 1.257(12)
C11 C12 1.477(13)
C1 C2 1.354(14)
C1 H1 0.93
O1W Cd1 2.259(6)
O1W H11W 0.8526
O1W H21W 0.8433
O1 Cd1 2.368(7)
C13 C14 1.521(12)
C13 Cd1 2.757(8)
C10 C9 1.362(15)
C10 H10 0.93
C5 C4 1.378(13)
O2W H12W 0.8499
O2W H22W 0.8499
C4 C3 1.329(15)
C4 H4 0.93
C7 C8 1.344(16)
C7 H7 0.93
C3 C2 1.397(16)
C3 H3 0.93
C9 C8 1.377(19)
C9 H9 0.93
C2 H2 0.93
C8 H8 0.93
C14 H14A 0.96
C14 H14B 0.96
C14 H14C 0.96
C12 H12A 0.96
C12 H12B 0.96
C12 H12C 0.96
O3W H13W 0.85
O3W H23W 0.85

loop_
_geom_hbond_atom_site_label_D
_geom_hbond_atom_site_label_H
_geom_hbond_atom_site_label_A
_geom_hbond_distance_DH
_geom_hbond_distance_HA
_geom_hbond_distance_DA
_geom_hbond_angle_DHA
_geom_hbond_site_symmetry_A
O1W H11W O2 0.85 1.96 2.644(9) 136.2 5_765
O1W H21W O4 0.84 2.46 3.036(9) 126.1 .
O1W H21W O4 0.84 2.09 2.706(8) 129.9 2_755
O2W H12W O3 0.85 1.93 2.769(9) 170.1 7_656
O2W H22W O1 0.85 1.93 2.764(11) 168.7 1_556
O3W H13W O1 0.85 2.5 3.228(17) 144.5 5_765
O3W H23W O2W 0.85 2 2.718(17) 141.2 3_554

loop_
_geom_torsion_atom_site_label_1
_geom_torsion_atom_site_label_2
_geom_torsion_atom_site_label_3
_geom_torsion_atom_site_label_4
_geom_torsion
C10 N2 C6 C7 -0.7(12)
Cd1 N2 C6 C7 -175.8(6)
C10 N2 C6 C5 -179.4(7)
Cd1 N2 C6 C5 5.5(9)
Cd1 O2 C11 O1 2.8(10)
Cd1 O2 C11 C12 -179.7(9)
C5 N1 C1 C2 1.3(13)
Cd1 N1 C1 C2 175.6(7)
O2 C11 O1 Cd1 -2.9(11)
C12 C11 O1 Cd1 179.7(9)
Cd1 O4 C13 O3 1.7(8)
Cd1 O4 C13 C14 -177.5(7)
Cd1 O3 C13 O4 -1.8(8)
Cd1 O3 C13 C14 177.4(7)
C6 N2 C10 C9 -0.3(13)
Cd1 N2 C10 C9 174.7(7)
C1 N1 C5 C4 0.8(11)
Cd1 N1 C5 C4 -173.7(6)
C1 N1 C5 C6 178.1(7)
Cd1 N1 C5 C6 3.6(8)
N2 C6 C5 N1 -6.0(10)
C7 C6 C5 N1 175.4(7)
N2 C6 C5 C4 171.3(7)
C7 C6 C5 C4 -7.4(12)
N1 C5 C4 C3 -2.5(13)
C6 C5 C4 C3 -179.6(9)
N2 C6 C7 C8 1.3(13)
C5 C6 C7 C8 180.0(8)
C5 C4 C3 C2 2.0(15)
N2 C10 C9 C8 0.5(16)
N1 C1 C2 C3 -1.7(15)
C4 C3 C2 C1 0.0(16)
C6 C7 C8 C9 -1.0(16)
C10 C9 C8 C7 0.1(17)
C13 O3 Cd1 O1W 75.0(5)
C13 O3 Cd1 N1 -35.0(7)
C13 O3 Cd1 N2 -80.1(5)
C13 O3 Cd1 O1 -171.9(5)
C13 O3 Cd1 O2 153.0(4)
C13 O3 Cd1 O4 1.0(4)
C1 N1 Cd1 O1W 26.5(6)
C5 N1 Cd1 O1W -159.3(5)
C1 N1 Cd1 O3 136.0(7)
C5 N1 Cd1 O3 -49.8(7)
C1 N1 Cd1 N2 -174.9(7)
C5 N1 Cd1 N2 -0.7(5)
C1 N1 Cd1 O1 -92.6(7)
C5 N1 Cd1 O1 81.6(6)
C1 N1 Cd1 O2 -50.5(6)
C5 N1 Cd1 O2 123.7(5)
C1 N1 Cd1 O4 107.0(6)
C5 N1 Cd1 O4 -78.8(5)
C1 N1 Cd1 C13 116.9(6)
C5 N1 Cd1 C13 -68.9(6)
C6 N2 Cd1 O1W 55.5(8)
C10 N2 Cd1 O1W -119.5(8)
C6 N2 Cd1 O3 156.1(6)
C10 N2 Cd1 O3 -19.0(6)
C6 N2 Cd1 N1 -2.7(5)
C10 N2 Cd1 N1 -177.7(7)
C6 N2 Cd1 O1 -118.7(6)
C10 N2 Cd1 O1 66.3(7)
C6 N2 Cd1 O2 -70.3(6)
C10 N2 Cd1 O2 114.6(6)
C6 N2 Cd1 O4 102.7(6)
C10 N2 Cd1 O4 -72.3(6)
C6 N2 Cd1 C13 129.5(6)
C10 N2 Cd1 C13 -45.6(7)
C11 O1 Cd1 O1W -51.2(8)
C11 O1 Cd1 O3 -143.4(7)
C11 O1 Cd1 N1 57.8(8)
C11 O1 Cd1 N2 126.1(7)
C11 O1 Cd1 O2 1.6(6)
C11 O1 Cd1 O4 -152.0(5)
C11 O1 Cd1 C13 -147.3(6)
C11 O2 Cd1 O1W 129.9(6)
C11 O2 Cd1 O3 44.1(7)
C11 O2 Cd1 N1 -132.0(6)
C11 O2 Cd1 N2 -70.8(6)
C11 O2 Cd1 O1 -1.6(6)
C11 O2 Cd1 O4 127.6(7)
C11 O2 Cd1 C13 67.8(7)
C13 O4 Cd1 O1W -103.7(5)
C13 O4 Cd1 O3 -1.0(4)
C13 O4 Cd1 N1 162.3(5)
C13 O4 Cd1 N2 94.9(5)
C13 O4 Cd1 O1 9.7(6)
C13 O4 Cd1 O2 -101.4(7)
O4 C13 Cd1 O1W 73.1(5)
O3 C13 Cd1 O1W -105.2(5)
C14 C13 Cd1 O1W -148(12)
O4 C13 Cd1 O3 178.3(8)
C14 C13 Cd1 O3 -43(12)
O4 C13 Cd1 N1 -21.9(6)
O3 C13 Cd1 N1 159.8(5)
C14 C13 Cd1 N1 117(12)
O4 C13 Cd1 N2 -82.6(5)
O3 C13 Cd1 N2 99.1(5)
C14 C13 Cd1 N2 56(12)
O4 C13 Cd1 O1 -173.1(5)
O3 C13 Cd1 O1 8.7(6)
C14 C13 Cd1 O1 -34(12)
O4 C13 Cd1 O2 133.2(5)
O3 C13 Cd1 O2 -45.1(7)
C14 C13 Cd1 O2 -88(12)
O3 C13 Cd1 O4 -178.3(8)
C14 C13 Cd1 O4 139(12)
